data_7716884
loop_
_publ_author_name
'Perontsis, Spyros'
'Hatzidimitriou, Antonios G.'
'Psomas, George'

_publ_section_title
;
 Coordination compounds of cobalt(II) with carboxylate non-steroidal
 anti-inflammatory drugs: structure and biological profile.
;
_journal_issue 36
_journal_name_full 'Dalton transactions (Cambridge, England : 2003)'
_journal_page_first 15215
_journal_page_last 15235
_journal_paper_doi 10.1039/d4dt01846j
_journal_volume 53
_journal_year 2024
_chemical_formula_moiety 'C55 H40 Co2 F4 N4 O7'
_chemical_formula_sum 'C55 H40 Co2 F4 N4 O7'
_chemical_formula_weight 1062.80
_space_group_IT_number 15
_space_group_name_Hall '-C 2yc'
_space_group_name_H-M_alt 'C 1 2/c 1'
_symmetry_cell_setting monoclinic
_symmetry_space_group_name_H-M 'C 1 2/c 1'
_atom_sites_solution_hydrogens difmap
_atom_sites_solution_primary other
_audit_update_record
;
2024-03-01 deposited with the CCDC.	2024-08-26 downloaded from the CCDC.
;
_cell_angle_alpha 90
_cell_angle_beta 98.004(15)
_cell_angle_gamma 90
_cell_formula_units_Z 4
_cell_length_a 31.461(19)
_cell_length_b 7.752(5)
_cell_length_c 21.744(13)
_cell_measurement_reflns_used 219
_cell_measurement_temperature 295
_cell_measurement_theta_max 20
_cell_measurement_theta_min 10
_cell_volume 5251(6)
_computing_cell_refinement 'Apex2 (Bruker AXS, 2006)'
_computing_data_collection 'Apex2 (Bruker AXS, 2006)'
_computing_data_reduction 'Apex2 (Bruker AXS, 2006)'
_computing_molecular_graphics 'CAMERON (Watkin et al., 1996)'
_computing_publication_material 'CRYSTALS (Betteridge et al., 2003)'
_computing_structure_refinement 'CRYSTALS (Betteridge et al., 2003)'
_computing_structure_solution 'Superflip (Palatinus & Chapuis, 2007)'
_diffrn_ambient_temperature 295
_diffrn_measured_fraction_theta_full 0.983
_diffrn_measured_fraction_theta_max 0.967
_diffrn_measurement_device Area
_diffrn_measurement_device_type 'Bruker Kappa Apex2'
_diffrn_measurement_method '\f & \w scans'
_diffrn_radiation_monochromator graphite
_diffrn_radiation_type 'Mo K\a'
_diffrn_radiation_wavelength 0.71073
_diffrn_reflns_av_R_equivalents 0.017
_diffrn_reflns_limit_h_max 37
_diffrn_reflns_limit_h_min -38
_diffrn_reflns_limit_k_max 9
_diffrn_reflns_limit_k_min -9
_diffrn_reflns_limit_l_max 26
_diffrn_reflns_limit_l_min -23
_diffrn_reflns_number 20180
_diffrn_reflns_theta_full 25.208
_diffrn_reflns_theta_max 25.988
_diffrn_reflns_theta_min 1.307
_diffrn_standards_number 0
_exptl_absorpt_coefficient_mu 0.700
_exptl_absorpt_correction_T_max 0.88
_exptl_absorpt_correction_T_min 0.86
_exptl_absorpt_correction_type numerical
_exptl_absorpt_process_details
; 
 Analytical Absorption (De Meulenaer & Tompa, 1965) 
;
_exptl_crystal_colour pink
_exptl_crystal_density_diffrn 1.344
_exptl_crystal_density_method 'not measured'
_exptl_crystal_description prism
_exptl_crystal_F_000 2176
_exptl_crystal_size_max 0.230
_exptl_crystal_size_mid 0.220
_exptl_crystal_size_min 0.180
_refine_diff_density_max 0.65
_refine_diff_density_min -0.46
_refine_ls_extinction_method None
_refine_ls_goodness_of_fit_ref 1.0000
_refine_ls_hydrogen_treatment constr
_refine_ls_matrix_type full
_refine_ls_number_parameters 332
_refine_ls_number_reflns 3934
_refine_ls_number_restraints 2
_refine_ls_R_factor_all 0.0687
_refine_ls_R_factor_gt 0.0515
_refine_ls_shift/su_max 0.0005794
_refine_ls_shift/su_mean 0.0000270
_refine_ls_structure_factor_coef Fsqd
_refine_ls_weighting_details
;
 Method, part 1, Chebychev polynomial, (Watkin, 1994, Prince, 1982) 
 [weight] = 1.0/[A~0~*T~0~(x)+A~1~*T~1~(x) ... +A~n-1~]*T~n-1~(x)] 
 where A~i~ are the Chebychev coefficients listed below and x= Fcalc/Fmax 
 Method = Robust Weighting (Prince, 1982) 
 W = [weight] * [1-(deltaF/6*sigmaF)^2^]^2^ 
 A~i~ are: 
 3.00 3.41 1.44 
;
_refine_ls_weighting_scheme calc
_refine_ls_wR_factor_all 0.0879
_refine_ls_wR_factor_gt 0.0869
_refine_ls_wR_factor_ref 0.0869
_reflns_limit_h_max 38
_reflns_limit_h_min -38
_reflns_limit_k_max 9
_reflns_limit_k_min 0
_reflns_limit_l_max 26
_reflns_limit_l_min 0
_reflns_number_gt 3934
_reflns_number_total 4985
_reflns_threshold_expression I>2.0\s(I)
_oxford_diffrn_Wilson_B_factor 2.92
_oxford_diffrn_Wilson_scale 34.36
_oxford_refine_ls_r_factor_ref 0.0515
_oxford_refine_ls_scale 0.076266(15)
_oxford_reflns_number_all 4970
_oxford_reflns_threshold_expression_ref I>2.0\s(I)
_cod_data_source_file d4dt01846j2.cif
_cod_data_source_block I_CCDC4
_cod_depositor_comments
;
The following automatic conversions were performed:

data item '_atom_sites_solution_primary' value 'Other' was changed to
'other' in accordance with the
/home/data/users/saulius/crontab/automatic-downloads/rss-feeds/RSC/lib/dictionaries/cif_core.dic
dictionary named 'cif_core.dic' version 2.4.2 last updated on
2011-04-26.

Automatic conversion script
Id: cif_fix_values 8170 2020-07-09 18:12:32Z antanas 

 Adding full bibliography for 7716880--7716887.cif.
;
_cod_original_cell_volume 5252(5)
_cod_original_sg_symbol_H-M 'C 1 2/c 1 '
_cod_database_code 7716884

loop_
_symmetry_equiv_pos_as_xyz
x,y,z
-x,-y,-z
x+1/2,y+1/2,z
-x+1/2,-y+1/2,-z
-x,y,-z+1/2
x,-y,z+1/2
-x+1/2,y+1/2,-z+1/2
x+1/2,-y+1/2,z+1/2

loop_
_atom_site_label
_atom_site_type_symbol
_atom_site_fract_x
_atom_site_fract_y
_atom_site_fract_z
_atom_site_U_iso_or_equiv
_atom_site_occupancy
_atom_site_adp_type
_atom_site_refinement_flags_posn
_atom_site_refinement_flags_adp
_atom_site_refinement_flags_occupancy
_atom_site_disorder_assembly
_atom_site_disorder_group
_atom_site_attached_hydrogens
Co1 Co 0.504045(15) 0.30247(5) 0.322180(19) 0.0321 1.0000 Uani . . . . . .
N1 N 0.55420(8) 0.1983(4) 0.38362(11) 0.0353 1.0000 Uani . . . . . .
N2 N 0.51452(9) 0.5063(3) 0.38419(12) 0.0372 1.0000 Uani . . . . . .
O1 O 0.46517(8) 0.1480(3) 0.35956(10) 0.0386 1.0000 Uani . . . . . .
O2 O 0.40506(8) 0.0401(3) 0.38127(11) 0.0479 1.0000 Uani . . . . . .
O3 O 0.45890(7) 0.3244(3) 0.24488(9) 0.0316 1.0000 Uani . . . . . .
O4 O 0.2941(5) 0.449(2) 0.0250(7) 0.094(4) 0.2500 Uiso D . . . 2 .
O5 O 0.2527(5) 0.3452(18) 0.0104(7) 0.090(4) 0.2500 Uiso D . . . 1 .
C1 C 0.42566(11) 0.1392(5) 0.35036(15) 0.0395 1.0000 Uani . . . . . .
C2 C 0.39977(11) 0.2475(4) 0.30029(15) 0.0390 1.0000 Uani . . . . . .
C3 C 0.41763(11) 0.3285(4) 0.25196(15) 0.0381 1.0000 Uani . . . . . .
C4 C 0.38950(11) 0.4244(5) 0.20951(17) 0.0449 1.0000 Uani . . . . . .
C5 C 0.34544(13) 0.4373(5) 0.21310(19) 0.0525 1.0000 Uani . . . . . .
C6 C 0.32782(13) 0.3605(5) 0.26023(19) 0.0549 1.0000 Uani . . . . . .
C7 C 0.35574(12) 0.2639(5) 0.30251(17) 0.0458 1.0000 Uani . . . . . .
C8 C 0.28122(14) 0.3721(6) 0.2629(2) 0.0614 1.0000 Uani . . . . . .
C9 C 0.26775(14) 0.4066(6) 0.3199(2) 0.0627 1.0000 Uani . . . . . .
C10 C 0.22535(14) 0.4200(7) 0.3293(2) 0.0678 1.0000 Uani . . . . . .
C11 C 0.19525(14) 0.3849(6) 0.2782(2) 0.0650 1.0000 Uani . . . . . .
C12 C 0.20635(14) 0.3477(6) 0.2192(2) 0.0690 1.0000 Uani . . . . . .
C13 C 0.25012(13) 0.3394(6) 0.2118(2) 0.0673 1.0000 Uani . . . . . .
C14 C 0.56312(11) -0.0580(4) 0.32528(15) 0.0380 1.0000 Uani . . . . . .
C15 C 0.57515(11) 0.0489(5) 0.38243(15) 0.0391 1.0000 Uani . . . . . .
C16 C 0.60451(11) -0.0100(5) 0.43062(15) 0.0424 1.0000 Uani . . . . . .
C17 C 0.61501(11) 0.0894(5) 0.48428(16) 0.0434 1.0000 Uani . . . . . .
C18 C 0.59582(11) 0.2509(4) 0.48643(14) 0.0392 1.0000 Uani . . . . . .
C19 C 0.60546(13) 0.3630(5) 0.53738(16) 0.0491 1.0000 Uani . . . . . .
C20 C 0.58552(13) 0.5244(5) 0.53829(17) 0.0498 1.0000 Uani . . . . . .
C21 C 0.55506(12) 0.5705(5) 0.48731(15) 0.0433 1.0000 Uani . . . . . .
C22 C 0.53205(12) 0.7242(4) 0.48572(16) 0.0446 1.0000 Uani . . . . . .
C23 C 0.50191(11) 0.7664(4) 0.43530(14) 0.0386 1.0000 Uani . . . . . .
C24 C 0.49378(12) 0.6541(4) 0.38437(15) 0.0385 1.0000 Uani . . . . . .
C25 C 0.46195(12) 0.6884(5) 0.32583(15) 0.0438 1.0000 Uani . . . . . .
C26 C 0.56750(11) 0.3039(5) 0.43505(13) 0.0375 1.0000 Uani . . . . . .
C27 C 0.54540(12) 0.4635(4) 0.43514(15) 0.0392 1.0000 Uani . . . . . .
C28 C 0.2959(8) 0.631(2) 0.0359(12) 0.105(8) 0.2500 Uiso D . . . 2 .
C29 C 0.2433(7) 0.517(2) 0.0280(10) 0.086(6) 0.2500 Uiso D . . . 1 .
F1 F 0.29897(7) 0.4431(3) 0.36610(11) 0.0572 1.0000 Uani . . . . . .
F2 F 0.15406(7) 0.3967(3) 0.28705(10) 0.0562 1.0000 Uani . . . . . .
H41 H 0.2768 0.4017 0.0189 0.1086 0.2500 Uiso R . . . 2 .
H51 H 0.2800 0.3624 0.0165 0.0948 0.2500 Uiso R . . . 1 .
H71 H 0.3451 0.2089 0.3352 0.0570 1.0000 Uiso R . . . . .
H101 H 0.2170 0.4483 0.3676 0.0670 1.0000 Uiso R . . . . .
H121 H 0.1861 0.3263 0.1846 0.0680 1.0000 Uiso R . . . . .
H131 H 0.2585 0.3120 0.1734 0.0679 1.0000 Uiso R . . . . .
H141 H 0.5721 -0.1750 0.3339 0.0630 1.0000 Uiso R . . . . .
H142 H 0.5771 -0.0135 0.2921 0.0629 1.0000 Uiso R . . . . .
H143 H 0.5325 -0.0547 0.3133 0.0631 1.0000 Uiso R . . . . .
H161 H 0.6173 -0.1175 0.4276 0.0500 1.0000 Uiso R . . . . .
H171 H 0.6348 0.0495 0.5170 0.0500 1.0000 Uiso R . . . . .
H191 H 0.6251 0.3294 0.5713 0.0510 1.0000 Uiso R . . . . .
H201 H 0.5916 0.5988 0.5719 0.0511 1.0000 Uiso R . . . . .
H221 H 0.5374 0.7994 0.5194 0.0481 1.0000 Uiso R . . . . .
H231 H 0.4874 0.8707 0.4350 0.0460 1.0000 Uiso R . . . . .
H251 H 0.4645 0.5961 0.2972 0.0590 1.0000 Uiso R . . . . .
H252 H 0.4680 0.7955 0.3067 0.0590 1.0000 Uiso R . . . . .
H253 H 0.4331 0.6907 0.3357 0.0590 1.0000 Uiso R . . . . .
H281 H 0.2820 0.6919 0.0008 0.0945 0.2500 Uiso R . . . 2 .
H282 H 0.3253 0.6635 0.0433 0.0945 0.2500 Uiso R . . . 2 .
H283 H 0.2825 0.6579 0.0712 0.0945 0.2500 Uiso R . . . 2 .
H291 H 0.2354 0.5076 0.0685 0.0922 0.2500 Uiso R . . . 1 .
H292 H 0.2674 0.5916 0.0292 0.0922 0.2500 Uiso R . . . 1 .
H293 H 0.2199 0.5633 0.0005 0.0922 0.2500 Uiso R . . . 1 .
H294 H 0.4001 0.4792 0.1768 0.0560 1.0000 Uiso R . . . . .
H295 H 0.3275 0.5003 0.1835 0.0590 1.0000 Uiso R . . . . .

loop_
_atom_site_aniso_label
_atom_site_aniso_U_11
_atom_site_aniso_U_22
_atom_site_aniso_U_33
_atom_site_aniso_U_23
_atom_site_aniso_U_13
_atom_site_aniso_U_12
Co1 0.0434(2) 0.0254(2) 0.0292(2) -0.0010(2) 0.01063(16) 0.0009(2)
N1 0.0465(15) 0.0345(14) 0.0268(12) -0.0019(13) 0.0119(11) 0.0056(14)
N2 0.0515(17) 0.0329(15) 0.0280(13) -0.0034(12) 0.0081(12) 0.0052(13)
O1 0.0516(15) 0.0374(13) 0.0294(11) 0.0063(9) 0.0146(10) -0.0009(11)
O2 0.0562(16) 0.0448(15) 0.0445(14) 0.0088(12) 0.0134(12) -0.0055(12)
O3 0.0436(12) 0.0253(11) 0.0278(10) -0.0003(9) 0.0121(9) 0.0012(10)
C1 0.047(2) 0.045(2) 0.0307(16) 0.0062(14) 0.0191(15) 0.0000(16)
C2 0.046(2) 0.0379(18) 0.0357(17) 0.0061(14) 0.0151(15) -0.0009(15)
C3 0.0439(19) 0.0330(18) 0.0392(17) 0.0027(15) 0.0121(14) -0.0052(15)
C4 0.047(2) 0.041(2) 0.048(2) 0.0109(17) 0.0090(16) 0.0006(17)
C5 0.056(2) 0.046(2) 0.057(2) 0.0124(19) 0.015(2) 0.0111(19)
C6 0.050(2) 0.055(2) 0.063(3) 0.009(2) 0.0176(19) 0.0069(19)
C7 0.047(2) 0.043(2) 0.051(2) 0.0050(17) 0.0207(17) 0.0005(16)
C8 0.052(2) 0.063(3) 0.072(3) 0.006(2) 0.018(2) 0.005(2)
C9 0.048(2) 0.069(3) 0.073(3) 0.006(2) 0.014(2) 0.006(2)
C10 0.055(3) 0.079(3) 0.073(3) 0.009(3) 0.021(2) 0.011(2)
C11 0.048(2) 0.076(3) 0.073(3) 0.010(3) 0.019(2) 0.009(2)
C12 0.051(3) 0.081(3) 0.077(3) 0.003(3) 0.018(2) 0.005(2)
C13 0.051(2) 0.073(3) 0.080(3) 0.006(3) 0.019(2) 0.007(2)
C14 0.0437(19) 0.0300(17) 0.0406(18) -0.0042(15) 0.0064(15) 0.0100(15)
C15 0.0421(19) 0.0397(19) 0.0372(18) -0.0037(15) 0.0116(15) 0.0072(16)
C16 0.045(2) 0.044(2) 0.0384(18) -0.0070(16) 0.0082(15) 0.0098(16)
C17 0.047(2) 0.046(2) 0.0380(18) -0.0047(16) 0.0079(16) 0.0116(17)
C18 0.046(2) 0.043(2) 0.0297(16) -0.0057(14) 0.0080(14) 0.0102(15)
C19 0.058(2) 0.054(2) 0.0349(19) -0.0081(16) 0.0036(16) 0.0116(19)
C20 0.063(2) 0.048(2) 0.0364(19) -0.0105(17) 0.0020(17) 0.0113(19)
C21 0.060(2) 0.0386(19) 0.0322(17) -0.0089(15) 0.0111(16) 0.0052(17)
C22 0.065(2) 0.0332(19) 0.0366(18) -0.0090(15) 0.0120(16) 0.0067(17)
C23 0.058(2) 0.0309(18) 0.0285(16) -0.0060(13) 0.0131(15) 0.0030(15)
C24 0.059(2) 0.0273(18) 0.0298(16) -0.0058(13) 0.0073(15) 0.0038(15)
C25 0.059(2) 0.0300(17) 0.0410(18) -0.0085(16) 0.0031(15) 0.0131(18)
C26 0.0500(19) 0.0371(17) 0.0259(14) -0.0067(15) 0.0072(13) 0.0070(17)
C27 0.053(2) 0.0339(18) 0.0308(16) -0.0056(14) 0.0071(15) 0.0056(16)
F1 0.0561(14) 0.0530(13) 0.0653(14) 0.0103(11) 0.0181(12) 0.0089(11)
F2 0.0507(13) 0.0644(15) 0.0552(13) 0.0092(12) 0.0138(11) 0.0100(11)

loop_
_atom_type_symbol
_atom_type_scat_dispersion_real
_atom_type_scat_dispersion_imag
_atom_type_scat_Cromer_Mann_a1
_atom_type_scat_Cromer_Mann_b1
_atom_type_scat_Cromer_Mann_a2
_atom_type_scat_Cromer_Mann_b2
_atom_type_scat_Cromer_Mann_a3
_atom_type_scat_Cromer_Mann_b3
_atom_type_scat_Cromer_Mann_a4
_atom_type_scat_Cromer_Mann_b4
_atom_type_scat_Cromer_Mann_c
_atom_type_scat_source
C 0.0033 0.0016 2.3100 20.8439 1.0200 10.2075 1.5886 0.5687 0.8650 51.6512 0.2156 'International Tables Vol C 4.2.6.8 and 6.1.1.4'
H 0.0000 0.0000 0.4930 10.5109 0.3229 26.1257 0.1402 3.1424 0.0408 57.7998 0.0030 'International Tables Vol C 4.2.6.8 and 6.1.1.4'
N 0.0061 0.0033 12.2126 0.0057 3.1322 9.8933 2.0125 28.9975 1.1663 0.5826 -11.5290 'International Tables Vol C 4.2.6.8 and 6.1.1.4'
O 0.0106 0.0060 3.0485 13.2771 2.2868 5.7011 1.5463 0.3239 0.8670 32.9089 0.2508 'International Tables Vol C 4.2.6.8 and 6.1.1.4'
F 0.0171 0.0103 3.5392 10.2825 2.6412 4.2944 1.5170 0.2615 1.0243 26.1476 0.2776 'International Tables Vol C 4.2.6.8 and 6.1.1.4'
Co 0.3494 0.9721 12.2841 4.2791 7.3409 0.2784 4.0034 13.5359 2.3488 71.1692 1.0118 'International Tables Vol C 4.2.6.8 and 6.1.1.4'

loop_
_geom_angle_atom_site_label_1
_geom_angle_site_symmetry_1
_geom_angle_atom_site_label_2
_geom_angle_site_symmetry_2
_geom_angle_atom_site_label_3
_geom_angle_site_symmetry_3
_geom_angle
_geom_angle_publ_flag
O3 5_655 Co1 . N1 . 91.96(10) yes
O3 5_655 Co1 . N2 . 110.74(10) yes
N1 . Co1 . N2 . 80.83(11) yes
O3 5_655 Co1 . O1 . 144.43(9) yes
N1 . Co1 . O1 . 87.59(11) yes
N2 . Co1 . O1 . 104.30(11) yes
O3 5_655 Co1 . O3 . 78.62(11) yes
N1 . Co1 . O3 . 159.05(9) yes
N2 . Co1 . O3 . 119.94(10) yes
O1 . Co1 . O3 . 89.40(10) yes
Co1 . N1 . C15 . 131.0(2) yes
Co1 . N1 . C26 . 113.6(2) yes
C15 . N1 . C26 . 115.4(3) yes
Co1 . N2 . C24 . 129.0(2) yes
Co1 . N2 . C27 . 111.2(2) yes
C24 . N2 . C27 . 119.3(3) yes
Co1 . O1 . C1 . 129.6(2) yes
Co1 . O3 . Co1 5_655 100.56(10) yes
Co1 . O3 . C3 . 118.90(19) yes
Co1 5_655 O3 . C3 . 140.0(2) yes
C28 . O4 . H41 . 126.8 no
O5 4_555 O5 . C29 . 162(2) yes
O5 4_555 O5 . H51 . 105.2 no
C29 . O5 . H51 . 93.1 no
O2 . C1 . O1 . 122.0(3) yes
O2 . C1 . C2 . 117.1(3) yes
O1 . C1 . C2 . 120.9(3) yes
C1 . C2 . C3 . 123.5(3) yes
C1 . C2 . C7 . 117.4(3) yes
C3 . C2 . C7 . 119.1(3) yes
C2 . C3 . O3 . 125.0(3) yes
C2 . C3 . C4 . 116.6(3) yes
O3 . C3 . C4 . 118.3(3) yes
C3 . C4 . C5 . 122.7(3) yes
C3 . C4 . H294 . 119.1 no
C5 . C4 . H294 . 118.2 no
C4 . C5 . C6 . 121.1(4) yes
C4 . C5 . H295 . 120.5 no
C6 . C5 . H295 . 118.4 no
C5 . C6 . C7 . 116.3(4) yes
C5 . C6 . C8 . 120.7(4) yes
C7 . C6 . C8 . 122.9(4) yes
C2 . C7 . C6 . 124.1(3) yes
C2 . C7 . H71 . 116.6 no
C6 . C7 . H71 . 119.3 no
C6 . C8 . C9 . 118.3(4) yes
C6 . C8 . C13 . 123.1(4) yes
C9 . C8 . C13 . 118.5(4) yes
C8 . C9 . C10 . 124.6(5) yes
C8 . C9 . F1 . 115.4(4) yes
C10 . C9 . F1 . 119.8(4) yes
C9 . C10 . C11 . 115.6(4) yes
C9 . C10 . H101 . 123.3 no
C11 . C10 . H101 . 121.1 no
C10 . C11 . C12 . 123.0(4) yes
C10 . C11 . F2 . 116.0(4) yes
C12 . C11 . F2 . 120.9(4) yes
C11 . C12 . C13 . 119.0(5) yes
C11 . C12 . H121 . 123.1 no
C13 . C12 . H121 . 117.9 no
C12 . C13 . C8 . 119.2(4) yes
C12 . C13 . H131 . 120.9 no
C8 . C13 . H131 . 119.9 no
C15 . C14 . H141 . 109.1 no
C15 . C14 . H142 . 109.6 no
H141 . C14 . H142 . 109.5 no
C15 . C14 . H143 . 109.7 no
H141 . C14 . H143 . 109.4 no
H142 . C14 . H143 . 109.5 no
C14 . C15 . N1 . 115.3(3) yes
C14 . C15 . C16 . 120.9(3) yes
N1 . C15 . C16 . 123.7(3) yes
C15 . C16 . C17 . 120.5(3) yes
C15 . C16 . H161 . 119.6 no
C17 . C16 . H161 . 119.8 no
C16 . C17 . C18 . 118.0(3) yes
C16 . C17 . H171 . 120.6 no
C18 . C17 . H171 . 121.4 no
C17 . C18 . C19 . 122.3(3) yes
C17 . C18 . C26 . 118.1(3) yes
C19 . C18 . C26 . 119.6(3) yes
C18 . C19 . C20 . 121.0(3) yes
C18 . C19 . H191 . 119.8 no
C20 . C19 . H191 . 119.2 no
C19 . C20 . C21 . 118.2(3) yes
C19 . C20 . H201 . 121.4 no
C21 . C20 . H201 . 120.3 no
C20 . C21 . C22 . 122.1(3) yes
C20 . C21 . C27 . 122.2(3) yes
C22 . C21 . C27 . 115.6(3) yes
C21 . C22 . C23 . 121.2(3) yes
C21 . C22 . H221 . 118.6 no
C23 . C22 . H221 . 120.2 no
C22 . C23 . C24 . 120.5(3) yes
C22 . C23 . H231 . 119.6 no
C24 . C23 . H231 . 119.9 no
C23 . C24 . N2 . 120.4(3) yes
C23 . C24 . C25 . 125.1(3) yes
N2 . C24 . C25 . 114.6(3) yes
C24 . C25 . H251 . 107.8 no
C24 . C25 . H252 . 111.4 no
H251 . C25 . H252 . 108.9 no
C24 . C25 . H253 . 110.2 no
H251 . C25 . H253 . 109.1 no
H252 . C25 . H253 . 109.4 no
N1 . C26 . C18 . 123.7(3) yes
N1 . C26 . C27 . 114.7(3) yes
C18 . C26 . C27 . 121.0(3) yes
C26 . C27 . N2 . 119.3(3) yes
C26 . C27 . C21 . 117.7(3) yes
N2 . C27 . C21 . 123.0(3) yes
O4 . C28 . H281 . 110.8 no
O4 . C28 . H282 . 107.8 no
H281 . C28 . H282 . 109.5 no
O4 . C28 . H283 . 109.8 no
H281 . C28 . H283 . 109.5 no
H282 . C28 . H283 . 109.5 no
O5 . C29 . H291 . 105.4 no
O5 . C29 . H292 . 112.2 no
H291 . C29 . H292 . 109.5 no
O5 . C29 . H293 . 110.7 no
H291 . C29 . H293 . 109.5 no
H292 . C29 . H293 . 109.5 no

loop_
_geom_bond_atom_site_label_1
_geom_bond_site_symmetry_1
_geom_bond_atom_site_label_2
_geom_bond_site_symmetry_2
_geom_bond_distance
_geom_bond_publ_flag
Co1 . O3 5_655 1.997(2) yes
Co1 . N1 . 2.083(3) yes
Co1 . N2 . 2.073(3) yes
Co1 . O1 . 1.967(2) yes
Co1 . O3 . 2.051(2) yes
N1 . C15 . 1.335(4) yes
N1 . C26 . 1.402(4) yes
N2 . C24 . 1.319(4) yes
N2 . C27 . 1.408(4) yes
O1 . C1 . 1.233(4) yes
O2 . C1 . 1.258(4) yes
O3 . C3 . 1.329(4) yes
O4 . C28 . 1.431(5) yes
O4 . H41 . 0.654 no
O5 . O5 4_555 1.55(3) yes
O5 . C29 . 1.430(5) yes
O5 . H51 . 0.861 no
C1 . C2 . 1.519(5) yes
C2 . C3 . 1.406(4) yes
C2 . C7 . 1.399(5) yes
C3 . C4 . 1.400(5) yes
C4 . C5 . 1.403(5) yes
C4 . H294 . 0.929 no
C5 . C6 . 1.368(5) yes
C5 . H295 . 0.933 no
C6 . C7 . 1.397(5) yes
C6 . C8 . 1.478(6) yes
C7 . H71 . 0.930 no
C8 . C9 . 1.390(6) yes
C8 . C13 . 1.397(6) yes
C9 . C10 . 1.382(6) yes
C9 . F1 . 1.335(5) yes
C10 . C11 . 1.383(6) yes
C10 . H101 . 0.933 no
C11 . C12 . 1.406(6) yes
C11 . F2 . 1.339(5) yes
C12 . C13 . 1.410(6) yes
C12 . H121 . 0.931 no
C13 . H131 . 0.934 no
C14 . C15 . 1.498(4) yes
C14 . H141 . 0.960 no
C14 . H142 . 0.960 no
C14 . H143 . 0.961 no
C15 . C16 . 1.375(5) yes
C16 . C17 . 1.399(5) yes
C16 . H161 . 0.931 no
C17 . C18 . 1.394(5) yes
C17 . H171 . 0.931 no
C18 . C19 . 1.408(5) yes
C18 . C26 . 1.390(5) yes
C19 . C20 . 1.401(5) yes
C19 . H191 . 0.932 no
C20 . C21 . 1.407(5) yes
C20 . H201 . 0.929 no
C21 . C22 . 1.392(5) yes
C21 . C27 . 1.404(5) yes
C22 . C23 . 1.385(5) yes
C22 . H221 . 0.933 no
C23 . C24 . 1.404(4) yes
C23 . H231 . 0.929 no
C24 . C25 . 1.529(5) yes
C25 . H251 . 0.959 no
C25 . H252 . 0.960 no
C25 . H253 . 0.960 no
C26 . C27 . 1.420(5) yes
C28 . H281 . 0.950 no
C28 . H282 . 0.950 no
C28 . H283 . 0.950 no
C29 . H291 . 0.950 no
C29 . H292 . 0.950 no
C29 . H293 . 0.950 no

loop_
_geom_hbond_atom_site_label_D
_geom_hbond_site_symmetry_D
_geom_hbond_atom_site_label_H
_geom_hbond_site_symmetry_H
_geom_hbond_atom_site_label_A
_geom_hbond_site_symmetry_A
_geom_hbond_angle_DHA
_geom_hbond_distance_DH
_geom_hbond_distance_HA
_geom_hbond_distance_DA
_geom_hbond_publ_flag
O5 . H41 . C28 . 139 0.87 1.90 2.617(7) yes
O4 . H51 . O5 . 132 0.81 0.86 1.525(7) yes
O4 . H51 . O5 4_555 176 0.81 1.96 2.766(7) yes
C25 . H251 . O3 . 164 0.96 2.39 3.320(7) yes
C28 . H281 . C29 4_565 140 0.95 2.44 3.227(7) yes
C28 . H292 . O5 . 122 0.94 1.99 2.617(7) yes
C28 . H292 . C29 . 161 0.94 0.95 1.863(7) yes
C29 . H293 . C28 4_565 131 0.95 2.53 3.227(7) yes
